data_4326920
loop_
_publ_author_name
'Daniel L. Reger'
'Agota Debreczeni'
'Mark D. Smith'

_publ_contact_author_address
;
Department of Chemistry and Biochemistry
University of South Carolina
Columbia, South Carolina 29208
USA
;
_publ_contact_author_email reger@mail.chem.sc.edu
_publ_contact_author_fax '1 803 777 9521'
_publ_contact_author_name 'Professor Daniel L. Reger'
_publ_contact_author_phone '1 803 777 2587'
_publ_section_title
;
 Zinc Paddlewheel Dimers Containing a Strong \p...\p Stacking
 Supramolecular Synthon: Designed Single-Crystal to Single-Crystal Phase
 Changes and Gas/Solid Guest Exchange
;
_journal_name_full 'Inorganic Chemistry'
_journal_page_first 11754
_journal_page_last 11764
_journal_paper_doi 10.1021/ic201830h
_journal_volume 50
_journal_year 2011
_chemical_formula_moiety 'C80 H52 N4 O18 S2 Zn2, 2(C H2 Cl2)'
_chemical_formula_sum 'C82 H56 Cl4 N4 O18 S2 Zn2'
_chemical_formula_weight 1721.97
_chemical_name_systematic
; 
 ? 
;
_space_group_IT_number 64
_symmetry_cell_setting orthorhombic
_symmetry_space_group_name_Hall '-C 2ac 2'
_symmetry_space_group_name_H-M 'C m c a'
_atom_sites_solution_hydrogens geom
_atom_sites_solution_primary direct
_atom_sites_solution_secondary difmap
_audit_creation_method SHELXL-97
_cell_angle_alpha 90.00
_cell_angle_beta 90.00
_cell_angle_gamma 90.00
_cell_formula_units_Z 4
_cell_length_a 28.488(2)
_cell_length_b 18.4743(13)
_cell_length_c 14.0764(10)
_cell_measurement_reflns_used 7625
_cell_measurement_temperature 295(2)
_cell_measurement_theta_max 26.347
_cell_measurement_theta_min 2.205
_cell_volume 7408.4(9)
_computing_cell_refinement 'SAINT-Plus Version 6.45 (Bruker, 2001)'
_computing_data_collection 'SMART Version 5.625 (Bruker, 2001)'
_computing_data_reduction 'SAINT-Plus Version 6.45 (Bruker, 2001)'
_computing_molecular_graphics various
_computing_publication_material 'SHELXTL Version 6.14 (Bruker, 2000)'
_computing_structure_refinement 'SHELXL-97 (Sheldrick, 1997)'
_computing_structure_solution 'SHELXS-97 (Sheldrick, 1990)'
_diffrn_ambient_temperature 295(2)
_diffrn_measured_fraction_theta_full 0.999
_diffrn_measured_fraction_theta_max 0.999
_diffrn_measurement_device_type 'Bruker SMART APEX CCD diffractometer'
_diffrn_measurement_method 'omega scans'
_diffrn_radiation_monochromator graphite
_diffrn_radiation_source 'fine-focus sealed tube'
_diffrn_radiation_type MoK\a
_diffrn_radiation_wavelength 0.71073
_diffrn_reflns_av_R_equivalents 0.0478
_diffrn_reflns_av_sigmaI/netI 0.0244
_diffrn_reflns_limit_h_max 35
_diffrn_reflns_limit_h_min -35
_diffrn_reflns_limit_k_max 23
_diffrn_reflns_limit_k_min -23
_diffrn_reflns_limit_l_max 17
_diffrn_reflns_limit_l_min -17
_diffrn_reflns_number 50563
_diffrn_reflns_theta_full 26.43
_diffrn_reflns_theta_max 26.43
_diffrn_reflns_theta_min 1.43
_exptl_absorpt_coefficient_mu 0.925
_exptl_absorpt_correction_T_max 1.0000
_exptl_absorpt_correction_T_min 0.8439
_exptl_absorpt_correction_type multi-scan
_exptl_absorpt_process_details 'SADABS Version 2.05 (Bruker, 2001)'
_exptl_crystal_colour yellow
_exptl_crystal_density_diffrn 1.544
_exptl_crystal_description prism
_exptl_crystal_F_000 3520
_exptl_crystal_size_max 0.36
_exptl_crystal_size_mid 0.32
_exptl_crystal_size_min 0.20
_refine_diff_density_max 0.824
_refine_diff_density_min -0.636
_refine_diff_density_rms 0.086
_refine_ls_extinction_method none
_refine_ls_goodness_of_fit_ref 1.048
_refine_ls_hydrogen_treatment constr
_refine_ls_matrix_type full
_refine_ls_number_parameters 279
_refine_ls_number_reflns 3891
_refine_ls_number_restraints 22
_refine_ls_restrained_S_all 1.102
_refine_ls_R_factor_all 0.0600
_refine_ls_R_factor_gt 0.0529
_refine_ls_shift/su_max 0.000
_refine_ls_shift/su_mean 0.000
_refine_ls_structure_factor_coef Fsqd
_refine_ls_weighting_details 'calc w=1/[\s^2^(Fo^2^)+(0.0937P)^2^+10.3568P] where P=(Fo^2^+2Fc^2^)/3'
_refine_ls_weighting_scheme calc
_refine_ls_wR_factor_gt 0.1468
_refine_ls_wR_factor_ref 0.1548
_reflns_number_gt 3354
_reflns_number_total 3891
_reflns_threshold_expression >2sigma(I)
_cod_data_source_file ic201830h_si_001_2.cif
_cod_data_source_block 295K
_cod_original_cell_volume 7408.5(9)
_cod_original_sg_symbol_Hall '-C 2bc 2'
_cod_database_code 4326920

loop_
_symmetry_equiv_pos_as_xyz
'x, y, z'
'-x, -y+1/2, z+1/2'
'-x, y+1/2, -z+1/2'
'x, -y, -z'
'x+1/2, y+1/2, z'
'-x+1/2, -y+1, z+1/2'
'-x+1/2, y+1, -z+1/2'
'x+1/2, -y+1/2, -z'
'-x, -y, -z'
'x, y-1/2, -z-1/2'
'x, -y-1/2, z-1/2'
'-x, y, z'
'-x+1/2, -y+1/2, -z'
'x+1/2, y, -z-1/2'
'x+1/2, -y, z-1/2'
'-x+1/2, y+1/2, z'

loop_
_atom_site_label
_atom_site_type_symbol
_atom_site_fract_x
_atom_site_fract_y
_atom_site_fract_z
_atom_site_U_iso_or_equiv
_atom_site_adp_type
_atom_site_occupancy
_atom_site_symmetry_multiplicity
_atom_site_calc_flag
_atom_site_refinement_flags
_atom_site_disorder_assembly
_atom_site_disorder_group
Zn1 Zn 0.5000 0.02278(2) 0.39873(3) 0.03920(18) Uani 1 2 d S . .
C1 C 0.72821(12) 0.32269(16) 0.6227(2) 0.0536(7) Uani 1 1 d . . .
C2 C 0.76035(11) 0.38526(15) 0.6255(2) 0.0478(7) Uani 1 1 d . . .
C3 C 0.74272(11) 0.45636(15) 0.6258(2) 0.0444(6) Uani 1 1 d . . .
C4 C 0.69409(12) 0.46971(15) 0.6248(2) 0.0496(7) Uani 1 1 d . . .
C5 C 0.66062(12) 0.40942(17) 0.6209(3) 0.0574(8) Uani 1 1 d . . .
C6 C 0.80780(13) 0.37309(19) 0.6262(3) 0.0606(8) Uani 1 1 d . . .
H6 H 0.8191 0.3258 0.6261 0.073 Uiso 1 1 calc R . .
C7 C 0.83959(14) 0.4311(2) 0.6269(3) 0.0689(10) Uani 1 1 d . . .
H7 H 0.8717 0.4223 0.6275 0.083 Uiso 1 1 calc R . .
C8 C 0.82330(13) 0.5002(2) 0.6267(3) 0.0631(9) Uani 1 1 d . . .
H8 H 0.8446 0.5384 0.6267 0.076 Uiso 1 1 calc R . .
C9 C 0.77454(13) 0.51534(15) 0.6265(2) 0.0522(8) Uani 1 1 d . . .
C10 C 0.75627(15) 0.58608(16) 0.6269(2) 0.0606(9) Uani 1 1 d . . .
H10 H 0.7767 0.6253 0.6272 0.073 Uiso 1 1 calc R . .
C11 C 0.70989(16) 0.59764(17) 0.6268(3) 0.0651(10) Uani 1 1 d . . .
H11 H 0.6987 0.6449 0.6275 0.078 Uiso 1 1 calc R . .
C12 C 0.67777(15) 0.54025(18) 0.6256(3) 0.0623(9) Uani 1 1 d . . .
H12 H 0.6457 0.5495 0.6253 0.075 Uiso 1 1 calc R . .
C13 C 0.64797(12) 0.27943(17) 0.6050(2) 0.0545(8) Uani 1 1 d . . .
C14 C 0.62731(14) 0.27127(18) 0.5174(3) 0.0678(10) Uani 1 1 d . . .
H14 H 0.6326 0.3052 0.4698 0.081 Uiso 1 1 calc R . .
C15 C 0.59858(14) 0.21216(17) 0.5004(3) 0.0643(9) Uani 1 1 d . . .
H15 H 0.5849 0.2064 0.4409 0.077 Uiso 1 1 calc R . .
C16 C 0.59011(10) 0.16186(15) 0.5707(3) 0.0502(7) Uani 1 1 d . A .
C17 C 0.61016(13) 0.17216(16) 0.6594(3) 0.0589(8) Uani 1 1 d . . .
H17 H 0.6038 0.1396 0.7081 0.071 Uiso 1 1 calc R . .
C18 C 0.63952(14) 0.23034(18) 0.6760(3) 0.0636(9) Uani 1 1 d . . .
H18 H 0.6535 0.2362 0.7352 0.076 Uiso 1 1 calc R . .
C19 C 0.55982(10) 0.09708(15) 0.5493(3) 0.0512(7) Uani 1 1 d . . .
N1 N 0.68017(10) 0.33919(13) 0.6190(2) 0.0535(6) Uani 1 1 d . . .
O1 O 0.74118(11) 0.26083(12) 0.6218(3) 0.0821(9) Uani 1 1 d . . .
O2 O 0.61855(10) 0.41724(15) 0.6186(3) 0.0870(9) Uani 1 1 d . . .
O3 O 0.54799(8) 0.08838(12) 0.46470(18) 0.0596(6) Uani 1 1 d . A .
O4 O 0.54894(9) 0.05651(13) 0.61732(18) 0.0626(6) Uani 1 1 d . . .
O5 O 0.505(3) 0.0671(2) 0.2716(3) 0.065(9) Uani 0.50 1 d P A -1
S1 S 0.52045(9) 0.13787(12) 0.24330(16) 0.0821(6) Uani 0.50 1 d PD A -1
C20 C 0.4824(5) 0.2051(8) 0.2784(11) 0.169(6) Uiso 0.50 1 d PD A -1
H20A H 0.4832 0.2096 0.3463 0.253 Uiso 0.50 1 calc PR A -1
H20B H 0.4511 0.1931 0.2584 0.253 Uiso 0.50 1 calc PR A -1
H20C H 0.4916 0.2501 0.2500 0.253 Uiso 0.50 1 calc PR A -1
C21 C 0.5144(4) 0.1448(6) 0.1222(6) 0.106(3) Uiso 0.50 1 d PD A -1
H21A H 0.4901 0.1126 0.1011 0.158 Uiso 0.50 1 calc PR A -1
H21B H 0.5435 0.1322 0.0921 0.158 Uiso 0.50 1 calc PR A -1
H21C H 0.5061 0.1937 0.1058 0.158 Uiso 0.50 1 calc PR A -1
C22 C 0.5000 0.5864(6) 0.6708(7) 0.168(5) Uiso 1 2 d SD . .
H22A H 0.5000 0.5346 0.6658 0.201 Uiso 1 2 d SR . .
H22B H 0.5000 0.5997 0.7366 0.201 Uiso 1 2 d SR . .
Cl1A Cl 0.5499(2) 0.6097(5) 0.6082(5) 0.194(3) Uani 0.50 1 d PDU . .
Cl1B Cl 0.5410(4) 0.5533(5) 0.5954(7) 0.148(3) Uani 0.25 1 d PDU . .
Cl1C Cl 0.5411(4) 0.6483(5) 0.6204(7) 0.135(3) Uani 0.25 1 d PDU . .

loop_
_atom_site_aniso_label
_atom_site_aniso_U_11
_atom_site_aniso_U_22
_atom_site_aniso_U_33
_atom_site_aniso_U_23
_atom_site_aniso_U_13
_atom_site_aniso_U_12
Zn1 0.0404(3) 0.0270(3) 0.0502(3) -0.00017(16) 0.000 0.000
C1 0.0589(18) 0.0310(14) 0.071(2) -0.0017(13) 0.0001(15) -0.0046(13)
C2 0.0547(17) 0.0330(14) 0.0558(16) -0.0014(12) 0.0008(13) -0.0053(12)
C3 0.0575(17) 0.0330(13) 0.0427(14) -0.0006(11) -0.0033(12) -0.0073(12)
C4 0.0615(19) 0.0304(14) 0.0568(17) -0.0037(12) -0.0091(14) -0.0022(12)
C5 0.0560(19) 0.0390(16) 0.077(2) -0.0084(14) -0.0064(16) -0.0037(14)
C6 0.0552(19) 0.0501(18) 0.077(2) -0.0020(16) 0.0020(16) 0.0007(15)
C7 0.0519(19) 0.069(2) 0.085(2) -0.0049(19) 0.0063(17) -0.0112(17)
C8 0.063(2) 0.0583(19) 0.068(2) -0.0062(17) 0.0069(17) -0.0239(18)
C9 0.073(2) 0.0364(15) 0.0474(16) -0.0012(12) -0.0019(15) -0.0155(14)
C10 0.088(3) 0.0320(14) 0.0618(19) 0.0000(13) -0.0082(17) -0.0131(16)
C11 0.096(3) 0.0280(14) 0.072(2) -0.0036(14) -0.015(2) 0.0032(16)
C12 0.072(2) 0.0396(16) 0.075(2) -0.0053(15) -0.0134(18) 0.0079(16)
C13 0.0543(18) 0.0364(15) 0.073(2) -0.0099(13) -0.0003(15) -0.0149(13)
C14 0.081(2) 0.0507(18) 0.071(2) 0.0023(16) -0.0021(18) -0.0274(17)
C15 0.070(2) 0.0533(18) 0.069(2) -0.0063(16) -0.0046(17) -0.0211(16)
C16 0.0450(15) 0.0346(14) 0.0712(19) -0.0099(13) 0.0058(14) -0.0063(12)
C17 0.071(2) 0.0370(15) 0.069(2) -0.0025(14) 0.0012(17) -0.0123(14)
C18 0.079(2) 0.0451(17) 0.067(2) -0.0045(15) -0.0073(18) -0.0181(16)
C19 0.0394(14) 0.0365(14) 0.078(2) -0.0108(14) 0.0056(14) -0.0034(11)
N1 0.0560(15) 0.0312(12) 0.0733(17) -0.0070(11) -0.0041(13) -0.0102(11)
O1 0.0735(18) 0.0297(11) 0.143(3) 0.0005(13) 0.0009(16) -0.0005(11)
O2 0.0531(15) 0.0564(15) 0.152(3) -0.0197(16) -0.0090(16) -0.0020(12)
O3 0.0515(12) 0.0484(12) 0.0789(16) -0.0125(11) -0.0017(11) -0.0147(10)
O4 0.0628(14) 0.0420(12) 0.0830(16) -0.0074(11) 0.0046(12) -0.0181(11)
O5 0.09(3) 0.0542(19) 0.0532(18) 0.0126(16) 0.010(9) 0.009(9)
S1 0.0871(13) 0.0740(13) 0.0851(13) 0.0289(11) -0.0097(10) -0.0157(10)
Cl1A 0.125(4) 0.305(8) 0.151(4) -0.017(6) -0.017(3) 0.075(5)
Cl1B 0.138(6) 0.117(5) 0.190(8) 0.010(5) 0.005(5) 0.029(5)
Cl1C 0.158(7) 0.127(5) 0.119(5) 0.052(4) -0.026(5) -0.075(5)

loop_
_atom_type_symbol
_atom_type_description
_atom_type_scat_dispersion_real
_atom_type_scat_dispersion_imag
_atom_type_scat_source
C C 0.0033 0.0016 'International Tables Vol C Tables 4.2.6.8 and 6.1.1.4'
H H 0.0000 0.0000 'International Tables Vol C Tables 4.2.6.8 and 6.1.1.4'
N N 0.0061 0.0033 'International Tables Vol C Tables 4.2.6.8 and 6.1.1.4'
O O 0.0106 0.0060 'International Tables Vol C Tables 4.2.6.8 and 6.1.1.4'
S S 0.1246 0.1234 'International Tables Vol C Tables 4.2.6.8 and 6.1.1.4'
Cl Cl 0.1484 0.1585 'International Tables Vol C Tables 4.2.6.8 and 6.1.1.4'
Zn Zn 0.2839 1.4301 'International Tables Vol C Tables 4.2.6.8 and 6.1.1.4'

loop_
_geom_angle_atom_site_label_1
_geom_angle_atom_site_label_2
_geom_angle_atom_site_label_3
_geom_angle
_geom_angle_site_symmetry_1
_geom_angle_site_symmetry_3
O5 Zn1 O5 8(5) . 12_655
O5 Zn1 O4 98.8(18) . 4_556
O5 Zn1 O4 104.1(17) 12_655 4_556
O5 Zn1 O4 104.1(17) . 9_656
O5 Zn1 O4 98.8(18) 12_655 9_656
O4 Zn1 O4 86.51(15) 4_556 9_656
O5 Zn1 O3 97.0(17) . .
O5 Zn1 O3 102.1(17) 12_655 .
O4 Zn1 O3 91.08(10) 4_556 .
O4 Zn1 O3 158.92(10) 9_656 .
O5 Zn1 O3 102.1(17) . 12_655
O5 Zn1 O3 97.0(17) 12_655 12_655
O4 Zn1 O3 158.91(10) 4_556 12_655
O4 Zn1 O3 91.08(10) 9_656 12_655
O3 Zn1 O3 83.68(13) . 12_655
O5 Zn1 Zn1 171.0(11) . 9_656
O5 Zn1 Zn1 171.0(11) 12_655 9_656
O4 Zn1 Zn1 84.41(7) 4_556 9_656
O4 Zn1 Zn1 84.41(7) 9_656 9_656
O3 Zn1 Zn1 74.50(7) . 9_656
O3 Zn1 Zn1 74.50(7) 12_655 9_656
O1 C1 N1 120.4(3) . .
O1 C1 C2 123.7(3) . .
N1 C1 C2 115.9(3) . .
C6 C2 C3 120.4(3) . .
C6 C2 C1 118.9(3) . .
C3 C2 C1 120.7(3) . .
C2 C3 C4 121.0(3) . .
C2 C3 C9 119.3(3) . .
C4 C3 C9 119.7(3) . .
C12 C4 C3 119.7(3) . .
C12 C4 C5 119.8(3) . .
C3 C4 C5 120.5(3) . .
O2 C5 N1 120.1(3) . .
O2 C5 C4 123.7(3) . .
N1 C5 C4 116.2(3) . .
C2 C6 C7 120.8(3) . .
C2 C6 H6 119.6 . .
C7 C6 H6 119.6 . .
C8 C7 C6 119.8(4) . .
C8 C7 H7 120.1 . .
C6 C7 H7 120.1 . .
C7 C8 C9 121.4(3) . .
C7 C8 H8 119.3 . .
C9 C8 H8 119.3 . .
C10 C9 C8 123.1(3) . .
C10 C9 C3 118.5(3) . .
C8 C9 C3 118.4(3) . .
C11 C10 C9 120.9(3) . .
C11 C10 H10 119.6 . .
C9 C10 H10 119.6 . .
C10 C11 C12 121.6(3) . .
C10 C11 H11 119.2 . .
C12 C11 H11 119.2 . .
C4 C12 C11 119.6(4) . .
C4 C12 H12 120.2 . .
C11 C12 H12 120.2 . .
C18 C13 C14 120.4(3) . .
C18 C13 N1 121.1(3) . .
C14 C13 N1 118.5(3) . .
C13 C14 C15 119.6(3) . .
C13 C14 H14 120.2 . .
C15 C14 H14 120.2 . .
C16 C15 C14 120.7(3) . .
C16 C15 H15 119.6 . .
C14 C15 H15 119.6 . .
C15 C16 C17 118.8(3) . .
C15 C16 C19 119.5(3) . .
C17 C16 C19 121.7(3) . .
C18 C17 C16 120.6(3) . .
C18 C17 H17 119.7 . .
C16 C17 H17 119.7 . .
C13 C18 C17 119.8(3) . .
C13 C18 H18 120.1 . .
C17 C18 H18 120.1 . .
O3 C19 O4 125.8(3) . .
O3 C19 C16 116.6(3) . .
O4 C19 C16 117.6(3) . .
C1 N1 C5 125.7(3) . .
C1 N1 C13 117.2(3) . .
C5 N1 C13 116.9(3) . .
C19 O3 Zn1 133.5(2) . .
C19 O4 Zn1 121.0(2) . 9_656
S1 O5 Zn1 130.5(16) . .
O5 S1 C21 108.1(8) . .
O5 S1 C20 112(3) . .
C21 S1 C20 99.6(7) . .
S1 C20 H20A 109.5 . .
S1 C20 H20B 109.5 . .
H20A C20 H20B 109.5 . .
S1 C20 H20C 109.5 . .
H20A C20 H20C 109.5 . .
H20B C20 H20C 109.5 . .
S1 C21 H21A 109.5 . .
S1 C21 H21B 109.5 . .
H21A C21 H21B 109.5 . .
S1 C21 H21C 109.5 . .
H21A C21 H21C 109.5 . .
H21B C21 H21C 109.5 . .
Cl1B C22 Cl1A 109.8(8) 12_655 .
Cl1B C22 Cl1A 109.8(8) . 12_655
Cl1A C22 Cl1A 110.8(7) . 12_655
Cl1B C22 Cl1C 115.8(7) 12_655 .
Cl1A C22 Cl1C 100.3(6) 12_655 .
Cl1B C22 Cl1C 115.8(7) . 12_655
Cl1A C22 Cl1C 100.3(6) . 12_655
Cl1A C22 H22A 102.2 . .
Cl1A C22 H22A 102.2 12_655 .
Cl1C C22 H22A 127.6 . .
Cl1C C22 H22A 127.6 12_655 .
Cl1B C22 H22B 134.3 . .
Cl1B C22 H22B 134.3 12_655 .
Cl1A C22 H22B 115.4 . .
Cl1A C22 H22B 115.4 12_655 .
Cl1C C22 H22B 102.7 . .
Cl1C C22 H22B 102.7 12_655 .
H22A C22 H22B 109.1 . .

loop_
_geom_bond_atom_site_label_1
_geom_bond_atom_site_label_2
_geom_bond_distance
_geom_bond_site_symmetry_2
Zn1 O5 1.972(7) .
Zn1 O5 1.972(7) 12_655
Zn1 O4 2.035(2) 4_556
Zn1 O4 2.035(2) 9_656
Zn1 O3 2.049(2) .
Zn1 O3 2.049(2) 12_655
Zn1 Zn1 2.9728(9) 9_656
C1 O1 1.201(4) .
C1 N1 1.403(5) .
C1 C2 1.475(4) .
C2 C6 1.370(5) .
C2 C3 1.406(4) .
C3 C4 1.407(5) .
C3 C9 1.417(4) .
C4 C12 1.384(4) .
C4 C5 1.467(4) .
C5 O2 1.207(4) .
C5 N1 1.412(4) .
C6 C7 1.403(5) .
C6 H6 0.9300 .
C7 C8 1.358(6) .
C7 H7 0.9300 .
C8 C9 1.417(5) .
C8 H8 0.9300 .
C9 C10 1.407(4) .
C10 C11 1.339(6) .
C10 H10 0.9300 .
C11 C12 1.401(5) .
C11 H11 0.9300 .
C12 H12 0.9300 .
C13 C18 1.371(5) .
C13 C14 1.374(5) .
C13 N1 1.449(4) .
C14 C15 1.385(4) .
C14 H14 0.9300 .
C15 C16 1.379(5) .
C15 H15 0.9300 .
C16 C17 1.386(5) .
C16 C19 1.506(4) .
C17 C18 1.382(4) .
C17 H17 0.9300 .
C18 H18 0.9300 .
C19 O3 1.248(4) .
C19 O4 1.255(4) .
O4 Zn1 2.035(2) 9_656
O5 S1 1.44(3) .
S1 C21 1.718(9) .
S1 C20 1.721(11) .
C20 H20A 0.9600 .
C20 H20B 0.9600 .
C20 H20C 0.9600 .
C21 H21A 0.9600 .
C21 H21B 0.9600 .
C21 H21C 0.9600 .
C22 Cl1B 1.692(9) .
C22 Cl1B 1.692(9) 12_655
C22 Cl1A 1.726(8) .
C22 Cl1A 1.726(8) 12_655
C22 Cl1C 1.784(8) .
C22 Cl1C 1.784(8) 12_655
C22 H22A 0.9590 .
C22 H22B 0.9590 .

loop_
_geom_torsion_atom_site_label_1
_geom_torsion_atom_site_label_2
_geom_torsion_atom_site_label_3
_geom_torsion_atom_site_label_4
_geom_torsion
_geom_torsion_site_symmetry_1
_geom_torsion_site_symmetry_4
O1 C1 C2 C6 0.8(5) . .
N1 C1 C2 C6 -178.0(3) . .
O1 C1 C2 C3 179.6(4) . .
N1 C1 C2 C3 0.8(5) . .
C6 C2 C3 C4 179.8(3) . .
C1 C2 C3 C4 1.1(5) . .
C6 C2 C3 C9 0.1(5) . .
C1 C2 C3 C9 -178.6(3) . .
C2 C3 C4 C12 179.7(3) . .
C9 C3 C4 C12 -0.7(5) . .
C2 C3 C4 C5 -1.7(5) . .
C9 C3 C4 C5 178.0(3) . .
C12 C4 C5 O2 -0.3(6) . .
C3 C4 C5 O2 -178.9(4) . .
C12 C4 C5 N1 179.1(3) . .
C3 C4 C5 N1 0.4(5) . .
C3 C2 C6 C7 -0.1(6) . .
C1 C2 C6 C7 178.6(3) . .
C2 C6 C7 C8 -0.2(6) . .
C6 C7 C8 C9 0.5(6) . .
C7 C8 C9 C10 179.6(4) . .
C7 C8 C9 C3 -0.5(5) . .
C2 C3 C9 C10 -179.9(3) . .
C4 C3 C9 C10 0.4(5) . .
C2 C3 C9 C8 0.2(4) . .
C4 C3 C9 C8 -179.5(3) . .
C8 C9 C10 C11 -179.9(4) . .
C3 C9 C10 C11 0.1(5) . .
C9 C10 C11 C12 -0.5(6) . .
C3 C4 C12 C11 0.3(5) . .
C5 C4 C12 C11 -178.3(3) . .
C10 C11 C12 C4 0.2(6) . .
C18 C13 C14 C15 -1.4(6) . .
N1 C13 C14 C15 176.2(3) . .
C13 C14 C15 C16 0.7(6) . .
C14 C15 C16 C17 1.2(5) . .
C14 C15 C16 C19 -178.3(3) . .
C15 C16 C17 C18 -2.4(5) . .
C19 C16 C17 C18 177.1(3) . .
C14 C13 C18 C17 0.2(6) . .
N1 C13 C18 C17 -177.3(3) . .
C16 C17 C18 C13 1.7(6) . .
C15 C16 C19 O3 7.6(4) . .
C17 C16 C19 O3 -171.9(3) . .
C15 C16 C19 O4 -172.9(3) . .
C17 C16 C19 O4 7.7(4) . .
O1 C1 N1 C5 179.0(4) . .
C2 C1 N1 C5 -2.2(5) . .
O1 C1 N1 C13 -5.8(5) . .
C2 C1 N1 C13 173.0(3) . .
O2 C5 N1 C1 -179.0(4) . .
C4 C5 N1 C1 1.6(5) . .
O2 C5 N1 C13 5.7(5) . .
C4 C5 N1 C13 -173.6(3) . .
C18 C13 N1 C1 72.0(4) . .
C14 C13 N1 C1 -105.5(4) . .
C18 C13 N1 C5 -112.3(4) . .
C14 C13 N1 C5 70.1(4) . .
O4 C19 O3 Zn1 12.4(5) . .
C16 C19 O3 Zn1 -168.1(2) . .
O5 Zn1 O3 C19 170.9(19) . .
O5 Zn1 O3 C19 165.3(19) 12_655 .
O4 Zn1 O3 C19 -90.1(3) 4_556 .
O4 Zn1 O3 C19 -7.0(5) 9_656 .
O3 Zn1 O3 C19 69.5(3) 12_655 .
Zn1 Zn1 O3 C19 -6.2(3) 9_656 .
O3 C19 O4 Zn1 -10.4(4) . 9_656
C16 C19 O4 Zn1 170.1(2) . 9_656
